data_4502583
loop_
_publ_author_name
'Lee, Tu'
'Wang, Pu Yun'

_publ_section_title
;
 Screening, Manufacturing, Photoluminescence, and Molecular Recognition of
 Co-Crystals: Cytosine with Dicarboxylic Acids
;
_journal_issue 3
_journal_name_full 'Crystal Growth &amp; Design'
_journal_page_first 1419
_journal_paper_doi 10.1021/cg901412d
_journal_volume 10
_journal_year 2010
_chemical_formula_sum 'C11 H14 N6 O6'
_chemical_formula_weight 326.28
_chemical_name_systematic
; 
 ? 
;
_space_group_IT_number 2
_symmetry_cell_setting triclinic
_symmetry_space_group_name_Hall '-P 1'
_symmetry_space_group_name_H-M 'P -1'
_atom_sites_solution_hydrogens geom
_atom_sites_solution_primary direct
_atom_sites_solution_secondary difmap
_audit_creation_method SHELXL-97
_cell_angle_alpha 95.739(2)
_cell_angle_beta 96.267(2)
_cell_angle_gamma 99.075(2)
_cell_formula_units_Z 2
_cell_length_a 8.7680(3)
_cell_length_b 8.8946(3)
_cell_length_c 9.0259(3)
_cell_measurement_reflns_used 2128
_cell_measurement_temperature 296(2)
_cell_measurement_theta_max 25
_cell_measurement_theta_min 2.5
_cell_volume 686.00(4)
_computing_cell_refinement 'Bruker APEX2'
_computing_data_collection 'Bruker APEX2'
_computing_data_reduction 'Bruker Saint'
_computing_molecular_graphics 'Bruker APEX2'
_computing_publication_material 'Bruker APEX2'
_computing_structure_refinement 'Shelxtl-97 (Sheldrick, 2008)'
_computing_structure_solution 'Shelxtl-97 (Sheldrick, 2008)'
_diffrn_ambient_temperature 296(2)
_diffrn_measured_fraction_theta_full 0.995
_diffrn_measured_fraction_theta_max 0.995
_diffrn_measurement_device_type 'CCD area detector'
_diffrn_measurement_method 'phi and omega scans'
_diffrn_radiation_monochromator graphite
_diffrn_radiation_source 'fine-focus sealed tube'
_diffrn_radiation_type MoK\a
_diffrn_radiation_wavelength 0.71073
_diffrn_reflns_av_R_equivalents 0.0316
_diffrn_reflns_av_sigmaI/netI 0.0346
_diffrn_reflns_limit_h_max 10
_diffrn_reflns_limit_h_min -10
_diffrn_reflns_limit_k_max 11
_diffrn_reflns_limit_k_min -11
_diffrn_reflns_limit_l_max 11
_diffrn_reflns_limit_l_min -11
_diffrn_reflns_number 11329
_diffrn_reflns_theta_full 26.43
_diffrn_reflns_theta_max 26.43
_diffrn_reflns_theta_min 2.29
_exptl_absorpt_coefficient_mu 0.131
_exptl_absorpt_correction_T_max 0.7454
_exptl_absorpt_correction_T_min 0.6973
_exptl_absorpt_correction_type empirical
_exptl_crystal_colour Colorless
_exptl_crystal_density_diffrn 1.580
_exptl_crystal_density_meas ?
_exptl_crystal_density_method 'not measured'
_exptl_crystal_description Lamellar
_exptl_crystal_F_000 340
_exptl_crystal_size_max 0.15
_exptl_crystal_size_mid 0.10
_exptl_crystal_size_min 0.03
_refine_diff_density_max 0.356
_refine_diff_density_min -0.386
_refine_diff_density_rms 0.048
_refine_ls_extinction_method none
_refine_ls_goodness_of_fit_ref 1.033
_refine_ls_hydrogen_treatment constr
_refine_ls_matrix_type full
_refine_ls_number_parameters 210
_refine_ls_number_reflns 2793
_refine_ls_number_restraints 0
_refine_ls_restrained_S_all 1.033
_refine_ls_R_factor_all 0.0791
_refine_ls_R_factor_gt 0.0452
_refine_ls_shift/su_max 0.001
_refine_ls_shift/su_mean 0.000
_refine_ls_structure_factor_coef Fsqd
_refine_ls_weighting_details 'calc w=1/[\s^2^(Fo^2^)+(0.0613P)^2^+0.2504P] where P=(Fo^2^+2Fc^2^)/3'
_refine_ls_weighting_scheme calc
_refine_ls_wR_factor_gt 0.1163
_refine_ls_wR_factor_ref 0.1345
_reflns_number_gt 1829
_reflns_number_total 2793
_reflns_threshold_expression >2sigma(I)
_cod_data_source_file cg901412d_si_002.cif
_cod_data_source_block 090803_0m
_cod_depositor_comments
;
The following automatic conversions were performed:

'_symmetry_cell_setting' value 'Triclinic' changed to 'triclinic'
according to /home/saulius/struct/CIF-dictionaries/cif_core.dic
dictionary named 'cif_core.dic' version 2.4.2 from 2011-04-26.

Automatic conversion script
Id: cif_fix_values 1715 2011-07-08 13:25:40Z adriana 

The following automatic conversions were performed:

'_exptl_crystal_density_meas' value 'not measured' was changed to '?'
- the value is perceived as not measured.

Automatic conversion script
Id: cif_fix_values 3008 2015-01-20 13:52:24Z robertas 
;
_cod_original_sg_symbol_H-M P-1
_cod_database_code 4502583

loop_
_symmetry_equiv_pos_as_xyz
'x, y, z'
'-x, -y, -z'

loop_
_atom_site_label
_atom_site_type_symbol
_atom_site_fract_x
_atom_site_fract_y
_atom_site_fract_z
_atom_site_U_iso_or_equiv
_atom_site_adp_type
_atom_site_occupancy
_atom_site_symmetry_multiplicity
_atom_site_calc_flag
_atom_site_refinement_flags
C1 C 0.6338(3) 0.9773(3) 0.7895(3) 0.0366(5) Uani 1 1 d .
C2 C 0.5445(3) 0.7753(3) 0.5909(3) 0.0451(6) Uani 1 1 d .
H2 H 0.5556 0.7298 0.4962 0.054 Uiso 1 1 calc R
C3 C 0.4370(3) 0.7086(3) 0.6670(3) 0.0387(6) Uani 1 1 d .
H3 H 0.3765 0.6140 0.6298 0.046 Uiso 1 1 calc R
C4 C 0.4173(2) 0.7860(2) 0.8065(2) 0.0312(5) Uani 1 1 d .
C5 C 0.3612(2) 0.2805(3) 0.8572(2) 0.0327(5) Uani 1 1 d .
C6 C 0.1155(3) 0.1577(3) 0.9109(3) 0.0385(6) Uani 1 1 d .
H6 H 0.0330 0.0760 0.8881 0.046 Uiso 1 1 calc R
C7 C 0.1130(3) 0.2651(3) 1.0238(3) 0.0406(6) Uani 1 1 d .
H7 H 0.0305 0.2599 1.0806 0.049 Uiso 1 1 calc R
C8 C 0.2410(3) 0.3880(3) 1.0545(3) 0.0351(5) Uani 1 1 d .
C9 C 0.0894(3) 0.8519(3) 0.5520(3) 0.0350(5) Uani 1 1 d .
C10 C 0.0848(3) 0.7343(3) 0.4192(3) 0.0370(5) Uani 1 1 d .
H10A H 0.1743 0.6837 0.4362 0.044 Uiso 1 1 calc R
H10B H 0.0975 0.7881 0.3319 0.044 Uiso 1 1 calc R
C11 C -0.0582(3) 0.6116(3) 0.3809(3) 0.0355(5) Uani 1 1 d .
N1 N 0.5169(2) 0.9154(2) 0.8656(2) 0.0335(4) Uani 1 1 d .
N2 N 0.6387(2) 0.9090(2) 0.6491(2) 0.0478(6) Uani 1 1 d .
H2A H 0.7038 0.9520 0.5951 0.057 Uiso 1 1 calc R
N3 N 0.3043(2) 0.7364(2) 0.8821(2) 0.0395(5) Uani 1 1 d .
H3A H 0.2950 0.7857 0.9666 0.047 Uiso 1 1 calc R
H3B H 0.2393 0.6544 0.8472 0.047 Uiso 1 1 calc R
N4 N 0.3626(2) 0.3901(2) 0.9748(2) 0.0325(4) Uani 1 1 d .
N5 N 0.2353(2) 0.1653(2) 0.8289(2) 0.0370(5) Uani 1 1 d .
H5 H 0.2324 0.0947 0.7558 0.044 Uiso 1 1 calc R
N6 N 0.2444(2) 0.5018(2) 1.1600(2) 0.0519(6) Uani 1 1 d .
H6A H 0.3229 0.5753 1.1769 0.062 Uiso 1 1 calc R
H6B H 0.1681 0.5028 1.2122 0.062 Uiso 1 1 calc R
O1 O 0.73130(18) 1.08983(19) 0.8454(2) 0.0479(5) Uani 1 1 d .
O2 O 0.46821(18) 0.28459(19) 0.78003(19) 0.0473(5) Uani 1 1 d .
O3 O -0.0158(2) 0.8313(2) 0.6374(2) 0.0523(5) Uani 1 1 d .
O4 O 0.1971(2) 0.9622(2) 0.5752(2) 0.0514(5) Uani 1 1 d .
H4 H 0.2502 0.9601 0.5059 0.077 Uiso 1 1 calc R
O5 O -0.06891(19) 0.51800(19) 0.2700(2) 0.0505(5) Uani 1 1 d .
O6 O -0.16233(19) 0.6103(2) 0.4703(2) 0.0530(5) Uani 1 1 d .
H6C H -0.1336 0.6790 0.5400 0.079 Uiso 1 1 calc R

loop_
_atom_site_aniso_label
_atom_site_aniso_U_11
_atom_site_aniso_U_22
_atom_site_aniso_U_33
_atom_site_aniso_U_23
_atom_site_aniso_U_13
_atom_site_aniso_U_12
C1 0.0320(12) 0.0353(13) 0.0403(14) -0.0017(10) 0.0080(10) 0.0001(10)
C2 0.0411(14) 0.0522(15) 0.0372(14) -0.0111(11) 0.0074(11) 0.0019(12)
C3 0.0354(12) 0.0359(13) 0.0397(14) -0.0081(10) 0.0037(11) -0.0015(10)
C4 0.0263(11) 0.0318(12) 0.0340(13) 0.0024(10) 0.0017(9) 0.0028(9)
C5 0.0302(12) 0.0349(12) 0.0311(12) -0.0019(10) 0.0034(10) 0.0035(9)
C6 0.0360(13) 0.0348(13) 0.0409(14) 0.0031(10) 0.0053(11) -0.0052(10)
C7 0.0346(13) 0.0424(14) 0.0423(14) -0.0001(11) 0.0118(11) -0.0023(10)
C8 0.0356(12) 0.0376(13) 0.0310(12) -0.0003(10) 0.0065(10) 0.0044(10)
C9 0.0384(13) 0.0327(12) 0.0328(13) 0.0029(10) 0.0054(10) 0.0024(10)
C10 0.0355(12) 0.0331(12) 0.0383(13) -0.0023(10) 0.0058(10) -0.0033(10)
C11 0.0320(12) 0.0324(12) 0.0405(14) 0.0063(11) 0.0026(11) 0.0013(10)
N1 0.0271(9) 0.0310(10) 0.0393(11) 0.0008(8) 0.0052(8) -0.0033(8)
N2 0.0428(12) 0.0516(13) 0.0449(13) -0.0033(10) 0.0190(10) -0.0079(10)
N3 0.0358(11) 0.0376(11) 0.0380(11) -0.0062(9) 0.0072(9) -0.0106(8)
N4 0.0302(10) 0.0337(10) 0.0319(10) -0.0037(8) 0.0066(8) 0.0037(8)
N5 0.0414(11) 0.0323(10) 0.0328(11) -0.0085(8) 0.0040(9) 0.0005(8)
N6 0.0461(12) 0.0496(13) 0.0536(14) -0.0209(11) 0.0227(11) -0.0058(10)
O1 0.0386(9) 0.0437(10) 0.0539(11) -0.0087(8) 0.0147(8) -0.0125(8)
O2 0.0393(9) 0.0543(11) 0.0430(10) -0.0148(8) 0.0136(8) -0.0009(8)
O3 0.0560(11) 0.0552(11) 0.0452(11) -0.0029(9) 0.0233(9) 0.0021(9)
O4 0.0621(12) 0.0435(10) 0.0398(10) -0.0123(8) 0.0168(9) -0.0135(9)
O5 0.0473(10) 0.0409(10) 0.0532(11) -0.0088(9) -0.0004(9) -0.0095(8)
O6 0.0402(10) 0.0529(12) 0.0593(13) -0.0011(9) 0.0122(9) -0.0111(8)

loop_
_atom_type_symbol
_atom_type_description
_atom_type_scat_dispersion_real
_atom_type_scat_dispersion_imag
_atom_type_scat_source
C C 0.0033 0.0016 'International Tables Vol C Tables 4.2.6.8 and 6.1.1.4'
H H 0.0000 0.0000 'International Tables Vol C Tables 4.2.6.8 and 6.1.1.4'
N N 0.0061 0.0033 'International Tables Vol C Tables 4.2.6.8 and 6.1.1.4'
O O 0.0106 0.0060 'International Tables Vol C Tables 4.2.6.8 and 6.1.1.4'

loop_
_geom_angle_atom_site_label_1
_geom_angle_atom_site_label_2
_geom_angle_atom_site_label_3
_geom_angle
O1 C1 N2 121.0(2)
O1 C1 N1 121.9(2)
N2 C1 N1 117.1(2)
C3 C2 N2 121.0(2)
C3 C2 H2 119.5
N2 C2 H2 119.5
C2 C3 C4 117.8(2)
C2 C3 H3 121.1
C4 C3 H3 121.1
N3 C4 N1 118.0(2)
N3 C4 C3 121.9(2)
N1 C4 C3 120.1(2)
O2 C5 N5 121.1(2)
O2 C5 N4 121.7(2)
N5 C5 N4 117.14(19)
C7 C6 N5 121.1(2)
C7 C6 H6 119.5
N5 C6 H6 119.5
C6 C7 C8 117.6(2)
C6 C7 H7 121.2
C8 C7 H7 121.2
N6 C8 N4 118.4(2)
N6 C8 C7 121.4(2)
N4 C8 C7 120.3(2)
O4 C9 O3 122.9(2)
O4 C9 C10 118.7(2)
O3 C9 C10 118.4(2)
C9 C10 C11 117.8(2)
C9 C10 H10A 107.8
C11 C10 H10A 107.8
C9 C10 H10B 107.8
C11 C10 H10B 107.8
H10A C10 H10B 107.2
O5 C11 O6 123.2(2)
O5 C11 C10 119.6(2)
O6 C11 C10 117.1(2)
C4 N1 C1 121.0(2)
C2 N2 C1 122.4(2)
C2 N2 H2A 118.8
C1 N2 H2A 118.8
C4 N3 H3A 120.0
C4 N3 H3B 120.0
H3A N3 H3B 120.0
C8 N4 C5 121.08(19)
C6 N5 C5 122.69(19)
C6 N5 H5 118.7
C5 N5 H5 118.7
C8 N6 H6A 120.0
C8 N6 H6B 120.0
H6A N6 H6B 120.0
C9 O4 H4 109.5
C11 O6 H6C 109.5

loop_
_geom_bond_atom_site_label_1
_geom_bond_atom_site_label_2
_geom_bond_distance
C1 O1 1.234(3)
C1 N2 1.358(3)
C1 N1 1.370(3)
C2 C3 1.326(3)
C2 N2 1.357(3)
C2 H2 0.9300
C3 C4 1.415(3)
C3 H3 0.9300
C4 N3 1.308(3)
C4 N1 1.353(3)
C5 O2 1.226(3)
C5 N5 1.365(3)
C5 N4 1.365(3)
C6 C7 1.330(3)
C6 N5 1.346(3)
C6 H6 0.9300
C7 C8 1.419(3)
C7 H7 0.9300
C8 N6 1.313(3)
C8 N4 1.349(3)
C9 O4 1.233(3)
C9 O3 1.268(3)
C9 C10 1.503(3)
C10 C11 1.510(3)
C10 H10A 0.9700
C10 H10B 0.9700
C11 O5 1.222(3)
C11 O6 1.282(3)
N2 H2A 0.8600
N3 H3A 0.8600
N3 H3B 0.8600
N5 H5 0.8600
N6 H6A 0.8600
N6 H6B 0.8600
O4 H4 0.8200
O6 H6C 0.8200
